data_2216902
loop_
_publ_author_name
'Mc Kay, Michael G.'
'Friedrich, Holger B.'
'Maguire, Glenn E. M.'

_publ_section_title
;
 7,11,15,28-Tetramethyl-1,21,23,25-tetrakis(2-phenylethyl)resorcin[4]arene
 ethyl acetate clathrate
;
_journal_coeditor_code BI2251
_journal_issue 1
_journal_name_full 'Acta Crystallographica Section E'
_journal_page_first o98
_journal_page_last o98
_journal_paper_doi 10.1107/S160053680705711X
_journal_volume 64
_journal_year 2008
_chemical_formula_iupac 'C68 H64 O8, C4 H8 O2'
_chemical_formula_moiety 'C68 H64 O8, C4 H8 O2'
_chemical_formula_sum 'C72 H72 O10'
_chemical_formula_weight 1097.30
_chemical_melting_point 419
_chemical_name_common
;
7,11,15,28-Tetramethyl-1,21,23,25-tetrakis(2-phenylethyl)resorcin[4]arene
cavitand ethyl acetate clathrate
;
_chemical_name_systematic
;
7,11,15,28-Tetramethyl-1,21,23,25-tetrakis(2-phenylethyl)-2,20:3,19-
dimetheno-1H,21H,23H,25H-bis[1,3]dioxocino[5,4-i:5',4'-i']benzo[1,2-d:5,4-d']
bis[1,3]benzodioxocin stereoisomer
;
_space_group_IT_number 62
_symmetry_cell_setting orthorhombic
_symmetry_space_group_name_Hall '-P 2ac 2n'
_symmetry_space_group_name_H-M 'P n m a'
_atom_sites_solution_hydrogens geom
_atom_sites_solution_primary direct
_atom_sites_solution_secondary difmap
_audit_creation_method SHELXL-97
_cell_angle_alpha 90.00
_cell_angle_beta 90.00
_cell_angle_gamma 90.00
_cell_formula_units_Z 4
_cell_length_a 24.3288(4)
_cell_length_b 20.6279(4)
_cell_length_c 11.7828(2)
_cell_measurement_reflns_used 8201
_cell_measurement_temperature 173(2)
_cell_measurement_theta_max 27.70
_cell_measurement_theta_min 2.16
_cell_volume 5913.22(18)
_computing_cell_refinement 'SAINT-NT (Bruker, 2005)'
_computing_data_collection 'APEX2 (Bruker, 2005)'
_computing_data_reduction 'SAINT-NT (Bruker, 2005)'
_computing_molecular_graphics 'ORTEP-3 for Windows (Farrugia, 1997)'
_computing_publication_material 'SHELXTL (Bruker, 1997)'
_computing_structure_refinement 'SHELXL97 (Sheldrick, 1997)'
_computing_structure_solution 'SHELXS97 (Sheldrick, 1997)'
_diffrn_ambient_temperature 173(2)
_diffrn_measured_fraction_theta_full 1.000
_diffrn_measured_fraction_theta_max 1.000
_diffrn_measurement_device_type 'Bruker APEXII CCD'
_diffrn_measurement_method 'phi and omega scans'
_diffrn_radiation_monochromator graphite
_diffrn_radiation_source 'fine-focus sealed tube'
_diffrn_radiation_type MoK\a
_diffrn_radiation_wavelength 0.71073
_diffrn_reflns_av_R_equivalents 0.0619
_diffrn_reflns_av_sigmaI/netI 0.0354
_diffrn_reflns_limit_h_max 30
_diffrn_reflns_limit_h_min -29
_diffrn_reflns_limit_k_max 25
_diffrn_reflns_limit_k_min -25
_diffrn_reflns_limit_l_max 14
_diffrn_reflns_limit_l_min -14
_diffrn_reflns_number 49448
_diffrn_reflns_theta_full 25.99
_diffrn_reflns_theta_max 25.99
_diffrn_reflns_theta_min 1.67
_diffrn_standards_number 0
_exptl_absorpt_coefficient_mu 0.081
_exptl_absorpt_correction_type none
_exptl_crystal_colour colourless
_exptl_crystal_density_diffrn 1.233
_exptl_crystal_density_meas 1.233
_exptl_crystal_description block
_exptl_crystal_F_000 2336
_exptl_crystal_size_max 0.39
_exptl_crystal_size_mid 0.27
_exptl_crystal_size_min 0.19
_refine_diff_density_max 1.156
_refine_diff_density_min -0.554
_refine_ls_extinction_method none
_refine_ls_goodness_of_fit_ref 1.036
_refine_ls_hydrogen_treatment constr
_refine_ls_matrix_type full
_refine_ls_number_parameters 455
_refine_ls_number_reflns 5981
_refine_ls_number_restraints 131
_refine_ls_restrained_S_all 1.052
_refine_ls_R_factor_all 0.0922
_refine_ls_R_factor_gt 0.0630
_refine_ls_shift/su_max 0.000
_refine_ls_shift/su_mean 0.000
_refine_ls_structure_factor_coef Fsqd
_refine_ls_weighting_details 'calc w=1/[\s^2^(Fo^2^)+(0.1320P)^2^+1.0228P] where P=(Fo^2^+2Fc^2^)/3'
_refine_ls_weighting_scheme calc
_refine_ls_wR_factor_gt 0.1883
_refine_ls_wR_factor_ref 0.2088
_reflns_number_gt 3934
_reflns_number_total 5981
_reflns_threshold_expression I>2\s(I)
_cod_data_source_file bi2251.cif
_cod_data_source_block I
_cod_database_code 2216902
_cod_database_fobs_code 2216902

loop_
_symmetry_equiv_pos_as_xyz
'x, y, z'
'-x+1/2, -y, z+1/2'
'x+1/2, -y+1/2, -z+1/2'
'-x, y+1/2, -z'
'-x, -y, -z'
'x-1/2, y, -z-1/2'
'-x-1/2, y-1/2, z-1/2'
'x, -y-1/2, z'

loop_
_atom_site_type_symbol
_atom_site_label
_atom_site_fract_x
_atom_site_fract_y
_atom_site_fract_z
_atom_site_U_iso_or_equiv
_atom_site_adp_type
_atom_site_calc_flag
_atom_site_refinement_flags
_atom_site_occupancy
_atom_site_disorder_assembly
_atom_site_disorder_group
C C1 0.21767(10) 0.05927(12) -0.0930(2) 0.0315(6) Uani d . 1 . .
C C2 0.20814(10) 0.07645(12) 0.0196(2) 0.0303(5) Uani d . 1 . .
C C3 0.16055(10) 0.10805(11) 0.05431(19) 0.0281(5) Uani d . 1 . .
C C4 0.12187(10) 0.12419(11) -0.02821(19) 0.0282(5) Uani d . 1 . .
H H4 0.0899 0.1475 -0.0064 0.034 Uiso calc R 1 . .
C C5 0.12871(10) 0.10715(12) -0.1421(2) 0.0296(5) Uani d . 1 . .
C C6 0.17667(10) 0.07484(12) -0.1710(2) 0.0325(6) Uani d . 1 . .
C C7 0.26893(11) 0.02447(15) -0.1284(2) 0.0429(7) Uani d . 1 . .
H H7A 0.2680 0.0168 -0.2104 0.064 Uiso calc PR 0.50 . .
H H7B 0.2712 -0.0171 -0.0885 0.064 Uiso calc PR 0.50 . .
H H7C 0.3011 0.0510 -0.1094 0.064 Uiso calc PR 0.50 . .
H H7D 0.2922 0.0170 -0.0617 0.064 Uiso calc PR 0.50 . .
H H7E 0.2890 0.0509 -0.1837 0.064 Uiso calc PR 0.50 . .
H H7F 0.2591 -0.0172 -0.1628 0.064 Uiso calc PR 0.50 . .
C C8 0.20493(11) 0.09993(15) -0.3597(2) 0.0408(7) Uani d . 1 . .
H H8A 0.2284 0.0775 -0.4161 0.049 Uiso calc R 1 . .
H H8B 0.2283 0.1311 -0.3179 0.049 Uiso calc R 1 . .
C C9 0.08732(10) 0.12684(12) -0.2322(2) 0.0317(6) Uani d . 1 . .
H H9 0.0892 0.0936 -0.2938 0.038 Uiso calc R 1 . .
C C10 0.16631(14) 0.2500 -0.4127(3) 0.0384(9) Uani d S 1 . .
C C11 0.14567(10) 0.19219(14) -0.36868(19) 0.0341(6) Uani d . 1 . .
C C12 0.10640(9) 0.19097(13) -0.28304(19) 0.0312(6) Uani d . 1 . .
C C13 0.08815(13) 0.2500 -0.2412(3) 0.0286(7) Uani d S 1 . .
H H13 0.0620 0.2500 -0.1812 0.034 Uiso calc SR 1 . .
C C14 0.20920(17) 0.2500 -0.5051(3) 0.0487(11) Uani d S 1 . .
H H14A 0.2431 0.2699 -0.4765 0.073 Uiso calc PR 0.50 . .
H H14B 0.1957 0.2748 -0.5703 0.073 Uiso calc PR 0.50 . .
H H14C 0.2168 0.2053 -0.5285 0.073 Uiso calc PR 0.50 . .
C C15 0.26710(13) 0.2500 0.2326(3) 0.0304(8) Uani d S 1 . .
C C16 0.23792(9) 0.19246(12) 0.22008(18) 0.0279(5) Uani d . 1 . .
C C17 0.18192(9) 0.19104(11) 0.19712(18) 0.0260(5) Uani d . 1 . .
C C18 0.15503(13) 0.2500 0.1853(3) 0.0266(7) Uani d S 1 . .
H H18 0.1168 0.2500 0.1684 0.032 Uiso calc SR 1 . .
C C19 0.32741(15) 0.2500 0.2608(3) 0.0411(9) Uani d S 1 . .
H H19A 0.3402 0.2052 0.2698 0.062 Uiso calc PR 0.50 . .
H H19B 0.3334 0.2738 0.3318 0.062 Uiso calc PR 0.50 . .
H H19C 0.3479 0.2710 0.1994 0.062 Uiso calc PR 0.50 . .
C C20 0.28457(10) 0.10094(13) 0.1404(2) 0.0343(6) Uani d . 1 . .
H H20A 0.2923 0.1328 0.0797 0.041 Uiso calc R 1 . .
H H20B 0.3194 0.0783 0.1584 0.041 Uiso calc R 1 . .
C C21 0.15301(9) 0.12615(12) 0.17830(19) 0.0278(5) Uani d . 1 B .
H H21 0.1734 0.0931 0.2239 0.033 Uiso calc R 1 . .
C C22 0.02798(10) 0.12884(12) -0.1903(2) 0.0352(6) Uani d . 1 . .
H H22A 0.0254 0.1599 -0.1264 0.042 Uiso calc R 1 . .
H H22B 0.0043 0.1452 -0.2523 0.042 Uiso calc R 1 . .
C C23 0.00637(11) 0.06397(14) -0.1517(3) 0.0493(8) Uani d . 1 . .
H H23A 0.0018 0.0354 -0.2185 0.059 Uiso calc R 1 . .
H H23B 0.0336 0.0436 -0.1005 0.059 Uiso calc R 1 . .
C C24 -0.04747(11) 0.06929(13) -0.0909(3) 0.0411(7) Uani d . 1 . .
C C25 -0.04889(13) 0.08805(16) 0.0217(3) 0.0550(8) Uani d . 1 . .
H H25 -0.0153 0.0962 0.0603 0.066 Uiso calc R 1 . .
C C26 -0.09799(15) 0.09521(18) 0.0792(3) 0.0638(9) Uani d . 1 . .
H H26 -0.0979 0.1084 0.1565 0.077 Uiso calc R 1 . .
C C27 -0.14716(14) 0.08316(18) 0.0247(3) 0.0644(9) Uani d . 1 . .
H H27 -0.1811 0.0880 0.0638 0.077 Uiso calc R 1 . .
C C28 -0.14632(13) 0.06401(17) -0.0874(4) 0.0638(10) Uani d . 1 . .
H H28 -0.1799 0.0552 -0.1256 0.077 Uiso calc R 1 . .
C C29 -0.09712(12) 0.05752(14) -0.1446(3) 0.0496(7) Uani d . 1 . .
H H29 -0.0973 0.0448 -0.2221 0.060 Uiso calc R 1 . .
C C30 0.09333(10) 0.12443(13) 0.21862(19) 0.0315(6) Uani d D 1 . .
H H30A 0.0728 0.1603 0.1824 0.038 Uiso calc R 1 A 1
H H30B 0.0763 0.0831 0.1942 0.038 Uiso calc R 1 A 1
C C31 0.0885(2) 0.1305(6) 0.3468(3) 0.046(3) Uani d PDU 0.461(5) B 1
H H31A 0.1150 0.1004 0.3826 0.055 Uiso calc PR 0.461(5) B 1
H H31B 0.0989 0.1751 0.3692 0.055 Uiso calc PR 0.461(5) B 1
C C32 0.0316(5) 0.1161(4) 0.393(2) 0.048(2) Uani d PDU 0.461(5) B 1
C C33 -0.0079(3) 0.1621(4) 0.3928(8) 0.077(2) Uani d PDU 0.461(5) B 1
H H33 0.0007 0.2041 0.3648 0.092 Uiso calc PR 0.461(5) B 1
C C34 -0.0606(3) 0.1497(5) 0.4325(10) 0.093(3) Uani d PDU 0.461(5) B 1
H H34 -0.0881 0.1823 0.4277 0.112 Uiso calc PR 0.461(5) B 1
C C35 -0.0726(4) 0.0909(6) 0.4783(12) 0.093(3) Uani d PDU 0.461(5) B 1
H H35 -0.1069 0.0837 0.5144 0.112 Uiso calc PR 0.461(5) B 1
C C36 -0.0355(3) 0.0434(4) 0.4718(9) 0.096(3) Uani d PDU 0.461(5) B 1
H H36 -0.0452 0.0009 0.4959 0.115 Uiso calc PR 0.461(5) B 1
C C37 0.0170(3) 0.0552(4) 0.4304(8) 0.077(2) Uani d PDU 0.461(5) B 1
H H37 0.0431 0.0210 0.4280 0.092 Uiso calc PR 0.461(5) B 1
C C31A 0.0893(2) 0.1308(5) 0.3470(3) 0.049(3) Uani d PDU 0.539(5) B 2
H H31C 0.1101 0.0949 0.3823 0.058 Uiso calc PR 0.539(5) B 2
H H31D 0.1071 0.1719 0.3701 0.058 Uiso calc PR 0.539(5) B 2
C C32A 0.0310(4) 0.1300(4) 0.3930(18) 0.049(2) Uani d PDU 0.539(5) B 2
C C33A 0.0156(2) 0.1708(4) 0.4765(5) 0.0705(18) Uani d PDU 0.539(5) B 2
H H33A 0.0416 0.2008 0.5057 0.085 Uiso calc PR 0.539(5) B 2
C C34A -0.0371(3) 0.1703(4) 0.5210(6) 0.088(2) Uani d PDU 0.539(5) B 2
H H34A -0.0471 0.2007 0.5781 0.105 Uiso calc PR 0.539(5) B 2
C C35A -0.0746(3) 0.1265(6) 0.4831(9) 0.081(2) Uani d PDU 0.539(5) B 2
H H35A -0.1099 0.1236 0.5172 0.097 Uiso calc PR 0.539(5) B 2
C C36A -0.0609(2) 0.0877(5) 0.3972(7) 0.088(2) Uani d PDU 0.539(5) B 2
H H36A -0.0874 0.0582 0.3680 0.105 Uiso calc PR 0.539(5) B 2
C C37A -0.0088(2) 0.0896(4) 0.3497(6) 0.076(2) Uani d PDU 0.539(5) B 2
H H37A -0.0004 0.0626 0.2866 0.091 Uiso calc PR 0.539(5) B 2
C C38 0.2894(2) 0.2500 -0.1267(4) 0.0743(16) Uani d S 1 . .
C C39 0.22971(16) 0.2500 -0.1041(3) 0.0427(9) Uani d S 1 . .
H H39A 0.2233 0.2500 -0.0220 0.064 Uiso d SR 1 . .
H H39B 0.2131 0.2112 -0.1378 0.064 Uiso d R 1 . .
C C40 0.3641(3) 0.2500 -0.2541(6) 0.159(5) Uani d SD 1 . .
H H40 0.3816 0.2111 -0.2208 0.190 Uiso d R 1 . .
C C41 0.3703(4) 0.2500 -0.3809(6) 0.131(3) Uani d SD 1 . .
H H41A 0.4096 0.2500 -0.3991 0.197 Uiso d SR 1 . .
H H41B 0.3531 0.2112 -0.4132 0.197 Uiso d R 1 . .
O O1 0.18418(7) 0.05391(9) -0.28283(14) 0.0395(5) Uani d . 1 . .
O O2 0.16347(7) 0.13445(10) -0.41755(14) 0.0413(5) Uani d . 1 . .
O O3 0.26603(7) 0.13439(8) 0.23871(14) 0.0326(4) Uani d . 1 . .
O O4 0.24595(7) 0.05531(8) 0.10003(14) 0.0337(4) Uani d . 1 . .
O O5 0.30466(17) 0.2500 -0.2313(3) 0.1016(15) Uani d S 1 . .
O O6 0.3238(2) 0.2500 -0.0520(5) 0.223(5) Uani d S 1 . .

loop_
_atom_site_aniso_label
_atom_site_aniso_U_11
_atom_site_aniso_U_22
_atom_site_aniso_U_33
_atom_site_aniso_U_12
_atom_site_aniso_U_13
_atom_site_aniso_U_23
C1 0.0301(13) 0.0327(13) 0.0318(13) 0.0041(10) 0.0041(10) -0.0017(10)
C2 0.0305(12) 0.0308(12) 0.0296(12) 0.0014(10) -0.0035(10) 0.0013(10)
C3 0.0303(12) 0.0295(12) 0.0245(12) -0.0034(10) 0.0016(10) -0.0013(10)
C4 0.0278(12) 0.0301(12) 0.0267(12) -0.0002(10) 0.0031(10) -0.0021(10)
C5 0.0297(13) 0.0323(13) 0.0269(12) -0.0018(10) -0.0012(10) -0.0050(10)
C6 0.0368(14) 0.0347(13) 0.0260(12) 0.0013(11) 0.0017(10) -0.0081(10)
C7 0.0418(15) 0.0517(17) 0.0351(14) 0.0139(13) 0.0023(12) -0.0069(13)
C8 0.0334(14) 0.0619(19) 0.0272(13) 0.0097(12) 0.0024(11) -0.0095(13)
C9 0.0267(12) 0.0423(14) 0.0260(12) -0.0013(10) -0.0026(10) -0.0098(10)
C10 0.0302(19) 0.071(3) 0.0140(15) 0.000 -0.0018(14) 0.000
C11 0.0295(13) 0.0571(17) 0.0155(11) 0.0039(11) -0.0042(9) -0.0055(11)
C12 0.0247(12) 0.0508(16) 0.0180(11) 0.0003(10) -0.0069(9) -0.0043(10)
C13 0.0234(16) 0.043(2) 0.0195(15) 0.000 -0.0005(13) 0.000
C14 0.043(2) 0.079(3) 0.0242(18) 0.000 0.0088(17) 0.000
C15 0.0264(17) 0.046(2) 0.0186(16) 0.000 0.0009(13) 0.000
C16 0.0303(12) 0.0368(13) 0.0165(11) 0.0041(10) -0.0006(9) 0.0011(9)
C17 0.0282(12) 0.0357(13) 0.0141(10) -0.0017(10) 0.0019(9) 0.0006(9)
C18 0.0245(16) 0.0385(19) 0.0167(15) 0.000 0.0016(12) 0.000
C19 0.0290(19) 0.053(2) 0.041(2) 0.000 -0.0064(16) 0.000
C20 0.0271(12) 0.0414(15) 0.0346(13) 0.0056(11) -0.0004(10) 0.0007(11)
C21 0.0288(12) 0.0323(13) 0.0223(11) 0.0006(10) 0.0015(9) 0.0031(10)
C22 0.0292(13) 0.0400(14) 0.0363(14) -0.0018(11) -0.0026(11) -0.0073(11)
C23 0.0362(15) 0.0434(17) 0.068(2) -0.0046(12) 0.0020(14) -0.0102(15)
C24 0.0340(14) 0.0331(14) 0.0563(18) -0.0047(11) -0.0008(13) 0.0004(13)
C25 0.0474(18) 0.060(2) 0.058(2) -0.0049(15) -0.0041(15) 0.0011(16)
C26 0.067(2) 0.069(2) 0.056(2) -0.0032(18) 0.0135(18) 0.0028(17)
C27 0.0484(19) 0.064(2) 0.081(3) -0.0070(16) 0.0186(18) 0.0097(19)
C28 0.0338(16) 0.068(2) 0.090(3) -0.0104(15) -0.0009(17) 0.000(2)
C29 0.0420(16) 0.0476(17) 0.0592(19) -0.0079(13) -0.0026(14) -0.0054(14)
C30 0.0292(13) 0.0404(14) 0.0249(12) -0.0038(11) 0.0008(10) 0.0008(10)
C31 0.033(4) 0.085(8) 0.020(7) -0.019(4) -0.001(4) -0.015(6)
C32 0.034(3) 0.081(4) 0.031(4) -0.010(3) 0.005(3) 0.003(5)
C33 0.056(4) 0.097(4) 0.079(5) 0.010(3) 0.024(4) 0.021(4)
C34 0.048(4) 0.133(6) 0.098(6) 0.019(4) 0.020(4) 0.027(5)
C35 0.053(4) 0.148(6) 0.079(6) -0.011(4) 0.019(4) 0.029(6)
C36 0.067(4) 0.117(5) 0.102(6) -0.023(3) 0.023(4) 0.044(5)
C37 0.060(4) 0.091(4) 0.079(5) -0.007(3) 0.022(4) 0.028(4)
C31A 0.038(4) 0.075(7) 0.033(7) 0.000(4) 0.008(4) 0.010(5)
C32A 0.033(3) 0.082(4) 0.030(4) -0.002(3) 0.003(3) 0.006(4)
C33A 0.041(3) 0.129(5) 0.042(3) 0.010(3) -0.001(2) -0.019(3)
C34A 0.048(3) 0.163(6) 0.053(4) 0.017(3) 0.008(3) -0.021(4)
C35A 0.036(3) 0.150(6) 0.058(4) 0.010(3) 0.011(3) 0.013(4)
C36A 0.038(3) 0.130(6) 0.095(5) -0.014(3) 0.010(3) -0.008(4)
C37A 0.048(3) 0.097(5) 0.083(4) -0.017(3) 0.019(3) -0.018(3)
C38 0.059(3) 0.119(5) 0.046(3) 0.000 -0.006(2) 0.000
C39 0.047(2) 0.046(2) 0.035(2) 0.000 -0.0041(17) 0.000
C40 0.076(5) 0.308(15) 0.092(6) 0.000 0.006(4) 0.000
C41 0.134(7) 0.119(7) 0.140(8) 0.000 0.055(6) 0.000
O1 0.0422(11) 0.0478(11) 0.0286(9) 0.0067(8) 0.0018(8) -0.0136(8)
O2 0.0390(10) 0.0638(13) 0.0210(8) 0.0101(9) -0.0026(7) -0.0125(8)
O3 0.0328(9) 0.0400(10) 0.0249(8) 0.0070(7) -0.0022(7) 0.0038(7)
O4 0.0351(9) 0.0342(9) 0.0317(9) 0.0057(7) -0.0045(7) 0.0020(7)
O5 0.065(2) 0.173(5) 0.067(3) 0.000 0.004(2) 0.000
O6 0.074(3) 0.515(16) 0.081(4) 0.000 -0.010(3) 0.000

loop_
_atom_type_symbol
_atom_type_description
_atom_type_scat_dispersion_real
_atom_type_scat_dispersion_imag
_atom_type_scat_source
C C 0.0033 0.0016 'International Tables Vol C Tables 4.2.6.8 and 6.1.1.4'
H H 0.0000 0.0000 'International Tables Vol C Tables 4.2.6.8 and 6.1.1.4'
O O 0.0106 0.0060 'International Tables Vol C Tables 4.2.6.8 and 6.1.1.4'

loop_
_geom_angle_atom_site_label_1
_geom_angle_atom_site_label_2
_geom_angle_atom_site_label_3
_geom_angle_site_symmetry_1
_geom_angle_site_symmetry_3
_geom_angle
C2 C1 C6 . . 116.8(2)
C2 C1 C7 . . 121.7(2)
C6 C1 C7 . . 121.5(2)
C3 C2 O4 . . 119.8(2)
C3 C2 C1 . . 122.6(2)
O4 C2 C1 . . 117.3(2)
C2 C3 C4 . . 118.0(2)
C2 C3 C21 . . 119.9(2)
C4 C3 C21 . . 122.1(2)
C3 C4 C5 . . 122.0(2)
C3 C4 H4 . . 119.0
C5 C4 H4 . . 119.0
C6 C5 C4 . . 117.2(2)
C6 C5 C9 . . 121.0(2)
C4 C5 C9 . . 121.7(2)
C5 C6 C1 . . 123.4(2)
C5 C6 O1 . . 119.4(2)
C1 C6 O1 . . 117.2(2)
C1 C7 H7A . . 109.5
C1 C7 H7B . . 109.5
H7A C7 H7B . . 109.5
C1 C7 H7C . . 109.5
H7A C7 H7C . . 109.5
H7B C7 H7C . . 109.5
C1 C7 H7D . . 109.5
H7A C7 H7D . . 141.1
H7B C7 H7D . . 56.3
H7C C7 H7D . . 56.3
C1 C7 H7E . . 109.5
H7A C7 H7E . . 56.3
H7B C7 H7E . . 141.1
H7C C7 H7E . . 56.3
H7D C7 H7E . . 109.5
C1 C7 H7F . . 109.5
H7A C7 H7F . . 56.3
H7B C7 H7F . . 56.3
H7C C7 H7F . . 141.1
H7D C7 H7F . . 109.5
H7E C7 H7F . . 109.5
O1 C8 O2 . . 113.3(2)
O1 C8 H8A . . 108.9
O2 C8 H8A . . 108.9
O1 C8 H8B . . 108.9
O2 C8 H8B . . 108.9
H8A C8 H8B . . 107.7
C5 C9 C12 . . 107.77(19)
C5 C9 C22 . . 114.1(2)
C12 C9 C22 . . 113.1(2)
C5 C9 H9 . . 107.2
C12 C9 H9 . . 107.2
C22 C9 H9 . . 107.2
C11 C10 C11 . 8_565 117.6(3)
C11 C10 C14 . . 121.18(15)
C11 C10 C14 8_565 . 121.18(15)
C12 C11 O2 . . 119.9(2)
C12 C11 C10 . . 122.2(2)
O2 C11 C10 . . 117.8(2)
C13 C12 C11 . . 117.6(2)
C13 C12 C9 . . 121.6(2)
C11 C12 C9 . . 120.7(2)
C12 C13 C12 8_565 . 122.8(3)
C12 C13 H13 8_565 . 118.6
C12 C13 H13 . . 118.6
C10 C14 H14A . . 109.5
C10 C14 H14B . . 109.5
H14A C14 H14B . . 109.5
C10 C14 H14C . . 109.5
H14A C14 H14C . . 109.5
H14B C14 H14C . . 109.5
C16 C15 C16 . 8_565 117.2(3)
C16 C15 C19 . . 121.41(15)
C16 C15 C19 8_565 . 121.41(15)
C17 C16 C15 . . 122.6(2)
C17 C16 O3 . . 119.5(2)
C15 C16 O3 . . 117.7(2)
C18 C17 C16 . . 117.6(2)
C18 C17 C21 . . 122.4(2)
C16 C17 C21 . . 119.9(2)
C17 C18 C17 8_565 . 122.4(3)
C17 C18 H18 8_565 . 118.8
C17 C18 H18 . . 118.8
C15 C19 H19A . . 109.5
C15 C19 H19B . . 109.5
H19A C19 H19B . . 109.5
C15 C19 H19C . . 109.5
H19A C19 H19C . . 109.5
H19B C19 H19C . . 109.5
O4 C20 O3 . . 112.75(19)
O4 C20 H20A . . 109.0
O3 C20 H20A . . 109.0
O4 C20 H20B . . 109.0
O3 C20 H20B . . 109.0
H20A C20 H20B . . 107.8
C3 C21 C30 . . 114.09(19)
C3 C21 C17 . . 107.41(18)
C30 C21 C17 . . 114.4(2)
C3 C21 H21 . . 106.8
C30 C21 H21 . . 106.8
C17 C21 H21 . . 106.8
C23 C22 C9 . . 113.8(2)
C23 C22 H22A . . 108.8
C9 C22 H22A . . 108.8
C23 C22 H22B . . 108.8
C9 C22 H22B . . 108.8
H22A C22 H22B . . 107.7
C24 C23 C22 . . 112.6(2)
C24 C23 H23A . . 109.1
C22 C23 H23A . . 109.1
C24 C23 H23B . . 109.1
C22 C23 H23B . . 109.1
H23A C23 H23B . . 107.8
C25 C24 C29 . . 117.8(3)
C25 C24 C23 . . 120.1(3)
C29 C24 C23 . . 122.1(3)
C26 C25 C24 . . 121.5(3)
C26 C25 H25 . . 119.2
C24 C25 H25 . . 119.2
C27 C26 C25 . . 120.1(3)
C27 C26 H26 . . 119.9
C25 C26 H26 . . 119.9
C28 C27 C26 . . 119.0(3)
C28 C27 H27 . . 120.5
C26 C27 H27 . . 120.5
C27 C28 C29 . . 120.6(3)
C27 C28 H28 . . 119.7
C29 C28 H28 . . 119.7
C28 C29 C24 . . 121.1(3)
C28 C29 H29 . . 119.5
C24 C29 H29 . . 119.5
C31 C30 C21 . . 112.4(3)
C31A C30 C21 . . 111.6(3)
C31 C30 H30A . . 109.1
C31A C30 H30A . . 109.3
C21 C30 H30A . . 109.1
C31 C30 H30B . . 109.1
C31A C30 H30B . . 109.7
C21 C30 H30B . . 109.1
H30A C30 H30B . . 107.9
C32 C31 C30 . . 114.2(10)
C32 C31 H31A . . 108.7
C30 C31 H31A . . 108.7
C32 C31 H31B . . 108.7
C30 C31 H31B . . 108.7
H31A C31 H31B . . 107.6
C33 C32 C37 . . 117.3(5)
C33 C32 C31 . . 120.8(10)
C37 C32 C31 . . 121.8(9)
C32 C33 C34 . . 121.8(7)
C32 C33 H33 . . 119.1
C34 C33 H33 . . 119.1
C35 C34 C33 . . 119.7(7)
C35 C34 H34 . . 120.2
C33 C34 H34 . . 120.2
C36 C35 C34 . . 119.2(6)
C36 C35 H35 . . 120.4
C34 C35 H35 . . 120.4
C35 C36 C37 . . 120.8(7)
C35 C36 H36 . . 119.6
C37 C36 H36 . . 119.6
C32 C37 C36 . . 120.6(7)
C32 C37 H37 . . 119.7
C36 C37 H37 . . 119.7
C32A C31A C30 . . 114.5(9)
C32A C31A H31C . . 108.6
C30 C31A H31C . . 108.6
C32A C31A H31D . . 108.6
C30 C31A H31D . . 108.6
H31C C31A H31D . . 107.6
C33A C32A C37A . . 116.9(5)
C33A C32A C31A . . 120.9(9)
C37A C32A C31A . . 122.2(9)
C32A C33A C34A . . 122.0(7)
C32A C33A H33A . . 119.0
C34A C33A H33A . . 119.0
C35A C34A C33A . . 120.1(7)
C35A C34A H34A . . 119.9
C33A C34A H34A . . 119.9
C36A C35A C34A . . 118.8(5)
C36A C35A H35A . . 120.6
C34A C35A H35A . . 120.6
C35A C36A C37A . . 121.2(7)
C35A C36A H36A . . 119.4
C37A C36A H36A . . 119.4
C32A C37A C36A . . 120.7(7)
C32A C37A H37A . . 119.6
C36A C37A H37A . . 119.6
O6 C38 O5 . . 119.8(5)
O6 C38 C39 . . 123.1(5)
O5 C38 C39 . . 117.1(4)
C38 C39 H39A . . 109.5
C38 C39 H39B . . 109.4
H39A C39 H39B . . 109.5
O5 C40 C41 . . 106.3(6)
O5 C40 H40 . . 110.6
C41 C40 H40 . . 110.5
C40 C41 H41A . . 108.4
C40 C41 H41B . . 110.0
H41A C41 H41B . . 109.5
C6 O1 C8 . . 116.5(2)
C11 O2 C8 . . 117.04(19)
C16 O3 C20 . . 116.33(17)
C2 O4 C20 . . 117.43(18)
C38 O5 C40 . . 117.2(5)

loop_
_geom_bond_atom_site_label_1
_geom_bond_atom_site_label_2
_geom_bond_site_symmetry_2
_geom_bond_distance
C1 C2 . 1.392(3)
C1 C6 . 1.394(3)
C1 C7 . 1.498(3)
C2 C3 . 1.390(3)
C2 O4 . 1.391(3)
C3 C4 . 1.394(3)
C3 C21 . 1.519(3)
C4 C5 . 1.397(3)
C4 H4 . 0.950
C5 C6 . 1.387(3)
C5 C9 . 1.519(3)
C6 O1 . 1.398(3)
C7 H7A . 0.980
C7 H7B . 0.980
C7 H7C . 0.980
C7 H7D . 0.980
C7 H7E . 0.980
C7 H7F . 0.980
C8 O1 . 1.406(3)
C8 O2 . 1.410(3)
C8 H8A . 0.990
C8 H8B . 0.990
C9 C12 . 1.525(4)
C9 C22 . 1.526(3)
C9 H9 . 1.000
C10 C11 . 1.394(3)
C10 C11 8_565 1.394(3)
C10 C14 . 1.508(5)
C11 C12 . 1.390(3)
C11 O2 . 1.392(3)
C12 C13 . 1.387(3)
C13 C12 8_565 1.387(3)
C13 H13 . 0.950
C14 H14A . 0.980
C14 H14B . 0.980
C14 H14C . 0.980
C15 C16 . 1.391(3)
C15 C16 8_565 1.391(3)
C15 C19 . 1.505(5)
C16 C17 . 1.389(3)
C16 O3 . 1.397(3)
C17 C18 . 1.388(3)
C17 C21 . 1.528(3)
C18 C17 8_565 1.388(3)
C18 H18 . 0.950
C19 H19A . 0.980
C19 H19B . 0.980
C19 H19C . 0.980
C20 O4 . 1.412(3)
C20 O3 . 1.422(3)
C20 H20A . 0.990
C20 H20B . 0.990
C21 C30 . 1.528(3)
C21 H21 . 1.000
C22 C23 . 1.508(4)
C22 H22A . 0.990
C22 H22B . 0.990
C23 C24 . 1.497(4)
C23 H23A . 0.990
C23 H23B . 0.990
C24 C25 . 1.382(4)
C24 C29 . 1.385(4)
C25 C26 . 1.382(4)
C25 H25 . 0.950
C26 C27 . 1.380(5)
C26 H26 . 0.950
C27 C28 . 1.379(5)
C27 H27 . 0.950
C28 C29 . 1.380(4)
C28 H28 . 0.950
C29 H29 . 0.950
C30 C31 . 1.521(4)
C30 C31A . 1.522(4)
C30 H30A . 0.990
C30 H30B . 0.990
C31 C32 . 1.517(5)
C31 H31A . 0.990
C31 H31B . 0.990
C32 C33 . 1.349(13)
C32 C37 . 1.378(13)
C33 C34 . 1.388(7)
C33 H33 . 0.950
C34 C35 . 1.360(12)
C34 H34 . 0.950
C35 C36 . 1.334(12)
C35 H35 . 0.950
C36 C37 . 1.389(7)
C36 H36 . 0.950
C37 H37 . 0.950
C31A C32A . 1.517(5)
C31A H31C . 0.990
C31A H31D . 0.990
C32A C33A . 1.350(13)
C32A C37A . 1.375(13)
C33A C34A . 1.384(7)
C33A H33A . 0.950
C34A C35A . 1.360(12)
C34A H34A . 0.950
C35A C36A . 1.332(12)
C35A H35A . 0.950
C36A C37A . 1.388(7)
C36A H36A . 0.950
C37A H37A . 0.950
C38 O6 . 1.213(7)
C38 O5 . 1.286(6)
C38 C39 . 1.477(6)
C39 H39A . 0.980
C39 H39B . 0.980
C40 O5 . 1.470(8)
C40 C41 . 1.503(5)
C40 H40 . 0.990
C41 H41A . 0.980
C41 H41B . 0.980

loop_
_geom_torsion_atom_site_label_1
_geom_torsion_atom_site_label_2
_geom_torsion_atom_site_label_3
_geom_torsion_atom_site_label_4
_geom_torsion_site_symmetry_1
_geom_torsion_site_symmetry_4
_geom_torsion
C6 C1 C2 C3 . . -0.5(4)
C7 C1 C2 C3 . . -179.2(2)
C6 C1 C2 O4 . . 173.5(2)
C7 C1 C2 O4 . . -5.2(4)
O4 C2 C3 C4 . . -175.4(2)
C1 C2 C3 C4 . . -1.6(4)
O4 C2 C3 C21 . . 6.9(3)
C1 C2 C3 C21 . . -179.3(2)
C2 C3 C4 C5 . . 2.7(3)
C21 C3 C4 C5 . . -179.6(2)
C3 C4 C5 C6 . . -1.8(4)
C3 C4 C5 C9 . . -177.9(2)
C4 C5 C6 C1 . . -0.4(4)
C9 C5 C6 C1 . . 175.8(2)
C4 C5 C6 O1 . . 176.8(2)
C9 C5 C6 O1 . . -7.0(4)
C2 C1 C6 C5 . . 1.5(4)
C7 C1 C6 C5 . . -179.8(2)
C2 C1 C6 O1 . . -175.8(2)
C7 C1 C6 O1 . . 2.9(4)
C6 C5 C9 C12 . . -83.5(3)
C4 C5 C9 C12 . . 92.5(3)
C6 C5 C9 C22 . . 150.1(2)
C4 C5 C9 C22 . . -33.9(3)
C11 C10 C11 C12 8_565 . -0.8(5)
C14 C10 C11 C12 . . 179.6(3)
C11 C10 C11 O2 8_565 . 175.83(17)
C14 C10 C11 O2 . . -3.8(4)
O2 C11 C12 C13 . . -176.9(2)
C10 C11 C12 C13 . . -0.4(4)
O2 C11 C12 C9 . . 7.2(3)
C10 C11 C12 C9 . . -176.3(2)
C5 C9 C12 C13 . . -92.7(3)
C22 C9 C12 C13 . . 34.3(3)
C5 C9 C12 C11 . . 83.1(3)
C22 C9 C12 C11 . . -149.9(2)
C11 C12 C13 C12 . 8_565 1.6(5)
C9 C12 C13 C12 . 8_565 177.53(19)
C16 C15 C16 C17 8_565 . -0.6(4)
C19 C15 C16 C17 . . 178.2(3)
C16 C15 C16 O3 8_565 . -176.47(16)
C19 C15 C16 O3 . . 2.2(4)
C15 C16 C17 C18 . . 0.7(4)
O3 C16 C17 C18 . . 176.6(2)
C15 C16 C17 C21 . . 176.8(2)
O3 C16 C17 C21 . . -7.3(3)
C16 C17 C18 C17 . 8_565 -0.9(4)
C21 C17 C18 C17 . 8_565 -176.90(17)
C2 C3 C21 C30 . . -147.6(2)
C4 C3 C21 C30 . . 34.7(3)
C2 C3 C21 C17 . . 84.5(3)
C4 C3 C21 C17 . . -93.1(3)
C18 C17 C21 C3 . . 91.1(3)
C16 C17 C21 C3 . . -84.8(2)
C18 C17 C21 C30 . . -36.6(3)
C16 C17 C21 C30 . . 147.5(2)
C5 C9 C22 C23 . . -62.8(3)
C12 C9 C22 C23 . . 173.6(2)
C9 C22 C23 C24 . . 169.1(2)
C22 C23 C24 C25 . . -79.7(4)
C22 C23 C24 C29 . . 98.6(3)
C29 C24 C25 C26 . . -0.3(5)
C23 C24 C25 C26 . . 178.1(3)
C24 C25 C26 C27 . . 0.4(5)
C25 C26 C27 C28 . . 0.0(5)
C26 C27 C28 C29 . . -0.6(5)
C27 C28 C29 C24 . . 0.7(5)
C25 C24 C29 C28 . . -0.3(4)
C23 C24 C29 C28 . . -178.7(3)
C3 C21 C30 C31 . . 169.4(5)
C17 C21 C30 C31 . . -66.4(6)
C3 C21 C30 C31A . . 169.6(5)
C17 C21 C30 C31A . . -66.1(5)
C31A C30 C31 C32 . . 18E1(10)
C21 C30 C31 C32 . . -168.8(7)
C30 C31 C32 C33 . . -82.8(17)
C30 C31 C32 C37 . . 93(2)
C37 C32 C33 C34 . . 2(3)
C31 C32 C33 C34 . . 178.7(13)
C32 C33 C34 C35 . . 3(2)
C33 C34 C35 C36 . . -8(2)
C34 C35 C36 C37 . . 7(2)
C33 C32 C37 C36 . . -3(3)
C31 C32 C37 C36 . . -179.8(13)
C35 C36 C37 C32 . . -1(2)
C31 C30 C31A C32A . . -2E1(7)
C21 C30 C31A C32A . . 179.6(6)
C30 C31A C32A C33A . . -138.5(14)
C30 C31A C32A C37A . . 39.3(17)
C37A C32A C33A C34A . . 3(2)
C31A C32A C33A C34A . . -179.1(10)
C32A C33A C34A C35A . . 2.0(16)
C33A C34A C35A C36A . . -4.9(15)
C34A C35A C36A C37A . . 2.7(17)
C33A C32A C37A C36A . . -5(2)
C31A C32A C37A C36A . . 176.9(11)
C35A C36A C37A C32A . . 2.5(17)
C5 C6 O1 C8 . . 84.0(3)
C1 C6 O1 C8 . . -98.7(3)
O2 C8 O1 C6 . . -92.1(3)
C12 C11 O2 C8 . . -82.9(3)
C10 C11 O2 C8 . . 100.4(3)
O1 C8 O2 C11 . . 91.4(3)
C17 C16 O3 C20 . . 84.4(3)
C15 C16 O3 C20 . . -99.6(3)
O4 C20 O3 C16 . . -91.5(2)
C3 C2 O4 C20 . . -83.6(3)
C1 C2 O4 C20 . . 102.3(3)
O3 C20 O4 C2 . . 91.1(2)
O6 C38 O5 C40 . . 0.0
C39 C38 O5 C40 . . 180.0
C41 C40 O5 C38 . . 180.0
